data_2222307
loop_
_publ_author_name
'Wu, Wei-Na'
'Wang, Yuan'
'Wang, Qiu-Fen'

_publ_section_title
;
 Ethyl 5-formyl-3,4-dimethyl-1<i>H</i>-pyrrole-2-carboxylate
;
_journal_coeditor_code GW2066
_journal_issue 7
_journal_name_full 'Acta Crystallographica Section E'
_journal_page_first o1661
_journal_paper_doi 10.1107/S160053680902323X
_journal_volume 65
_journal_year 2009
_chemical_formula_iupac 'C10 H13 N O3'
_chemical_formula_moiety 'C10 H13 N O3'
_chemical_formula_sum 'C10 H13 N O3'
_chemical_formula_weight 195.21
_chemical_name_systematic
;
Ethyl 5-formyl-3,4-dimethyl-1<i>H</i>-pyrrole-2-carboxylate
;
_space_group_IT_number 2
_symmetry_cell_setting triclinic
_symmetry_space_group_name_Hall '-P 1'
_symmetry_space_group_name_H-M 'P -1'
_atom_sites_solution_hydrogens geom
_atom_sites_solution_primary direct
_atom_sites_solution_secondary difmap
_audit_creation_method SHELXL-97
_cell_angle_alpha 78.412(2)
_cell_angle_beta 84.191(2)
_cell_angle_gamma 79.051(2)
_cell_formula_units_Z 2
_cell_length_a 7.2223(12)
_cell_length_b 7.4347(12)
_cell_length_c 10.0488(17)
_cell_measurement_reflns_used 2123
_cell_measurement_temperature 296(2)
_cell_measurement_theta_max 27.72
_cell_measurement_theta_min 2.07
_cell_volume 517.84(15)
_computing_cell_refinement 'SAINT (Bruker, 2001)'
_computing_data_collection 'SMART (Bruker, 2001)'
_computing_data_reduction 'SAINT (Bruker, 2001)'
_computing_molecular_graphics 'SHELXTL (Sheldrick, 2008)'
_computing_publication_material 'SHELXTL (Sheldrick, 2008)'
_computing_structure_refinement 'SHELXL97 (Sheldrick, 2008)'
_computing_structure_solution 'SHELXL97 (Sheldrick, 2008)'
_diffrn_ambient_temperature 296(2)
_diffrn_measured_fraction_theta_full 0.989
_diffrn_measured_fraction_theta_max 0.989
_diffrn_measurement_device_type 'Bruker SMART CCD'
_diffrn_measurement_method '\f and \w'
_diffrn_radiation_monochromator graphite
_diffrn_radiation_source 'fine-focus sealed tube'
_diffrn_radiation_type MoK\a
_diffrn_radiation_wavelength 0.71073
_diffrn_reflns_av_R_equivalents 0.0167
_diffrn_reflns_av_sigmaI/netI 0.0191
_diffrn_reflns_limit_h_max 9
_diffrn_reflns_limit_h_min -9
_diffrn_reflns_limit_k_max 9
_diffrn_reflns_limit_k_min -9
_diffrn_reflns_limit_l_max 13
_diffrn_reflns_limit_l_min -13
_diffrn_reflns_number 6232
_diffrn_reflns_theta_full 27.72
_diffrn_reflns_theta_max 27.72
_diffrn_reflns_theta_min 2.07
_exptl_absorpt_coefficient_mu 0.093
_exptl_absorpt_correction_T_max 0.986
_exptl_absorpt_correction_T_min 0.980
_exptl_absorpt_correction_type multi-scan
_exptl_absorpt_process_details '(SADABS; Sheldrick, 1996)'
_exptl_crystal_colour Colorless
_exptl_crystal_density_diffrn 1.252
_exptl_crystal_density_method 'not measured'
_exptl_crystal_description Prism
_exptl_crystal_F_000 208
_exptl_crystal_size_max 0.30
_exptl_crystal_size_mid 0.18
_exptl_crystal_size_min 0.15
_refine_diff_density_max 0.287
_refine_diff_density_min -0.293
_refine_ls_extinction_method none
_refine_ls_goodness_of_fit_ref 1.067
_refine_ls_hydrogen_treatment constr
_refine_ls_matrix_type full
_refine_ls_number_parameters 129
_refine_ls_number_reflns 2416
_refine_ls_number_restraints 0
_refine_ls_restrained_S_all 1.067
_refine_ls_R_factor_all 0.0774
_refine_ls_R_factor_gt 0.0602
_refine_ls_shift/su_max 0.000
_refine_ls_shift/su_mean 0.000
_refine_ls_structure_factor_coef Fsqd
_refine_ls_weighting_details 'calc w=1/[\s^2^(Fo^2^)+(0.1226P)^2^+0.0669P] where P=(Fo^2^+2Fc^2^)/3'
_refine_ls_weighting_scheme calc
_refine_ls_wR_factor_gt 0.1920
_refine_ls_wR_factor_ref 0.2119
_reflns_number_gt 1692
_reflns_number_total 2416
_reflns_threshold_expression I>2\s(I)
_cod_data_source_file gw2066.cif
_cod_data_source_block I
_cod_depositor_comments
;
The following automatic conversions were performed:
'_symmetry_cell_setting' value 'Triclinic' changed to 'triclinic'
according to '/home/saulius/struct/CIF-dictionaries/cif_core.dic'
dictionary named 'cif_core.dic' version 2.4.1 from
2010-06-29.

'_exptl_absorpt_correction_type' value 'Multi-scan' changed
to 'multi-scan' according to
'/home/saulius/struct/CIF-dictionaries/cif_core.dic' dictionary named
'cif_core.dic' version 2.4.1 from 2010-06-29.

Automatic conversion script
Id: cif_fix_enum 1527 2010-12-29 10:47:43Z saulius 

The following automatic conversions were performed:

'_symmetry_cell_setting' value 'Triclinic' changed to 'triclinic'
according to /home/saulius/struct/CIF-dictionaries/cif_core.dic
dictionary named 'cif_core.dic' version 2.4.1 from
2010-06-29.

'_exptl_absorpt_correction_type' value 'Multi-scan'
changed to 'multi-scan' according to
/home/saulius/struct/CIF-dictionaries/cif_core.dic dictionary named
'cif_core.dic' version 2.4.1 from 2010-06-29.

Automatic conversion script
Id: cif_fix_values 1715 2011-07-08 13:25:40Z adriana 
;
_cod_database_code 2222307
_cod_database_fobs_code 2222307

loop_
_symmetry_equiv_pos_as_xyz
'x, y, z'
'-x, -y, -z'

loop_
_atom_site_type_symbol
_atom_site_label
_atom_site_fract_x
_atom_site_fract_y
_atom_site_fract_z
_atom_site_U_iso_or_equiv
_atom_site_adp_type
_atom_site_calc_flag
_atom_site_refinement_flags
_atom_site_occupancy
_atom_site_disorder_assembly
_atom_site_disorder_group
C C4 0.3634(3) 0.8003(2) 1.03572(18) 0.0519(5) Uani d . 1 . .
C C8 0.2197(3) 0.8074(3) 1.1488(2) 0.0593(5) Uani d . 1 . .
C C3 0.5533(3) 0.7196(2) 1.0262(2) 0.0556(5) Uani d . 1 . .
C C1 0.4613(3) 0.8683(3) 0.8185(2) 0.0585(5) Uani d . 1 . .
C C2 0.6149(3) 0.7620(3) 0.8883(2) 0.0605(5) Uani d . 1 . .
C C5 0.4495(4) 0.9519(4) 0.6766(2) 0.0780(7) Uani d . 1 . .
H H5A 0.5582 0.9328 0.6195 0.094 Uiso calc R 1 . .
C C7 0.6715(3) 0.6084(3) 1.1392(2) 0.0720(6) Uani d . 1 . .
H H7A 0.7978 0.5703 1.1030 0.108 Uiso calc R 1 . .
H H7B 0.6181 0.5001 1.1808 0.108 Uiso calc R 1 . .
H H7C 0.6741 0.6836 1.2060 0.108 Uiso calc R 1 . .
C C9 0.1496(4) 0.7387(5) 1.3863(3) 0.1023(10) Uani d . 1 . .
H H9A 0.1126 0.8660 1.4008 0.123 Uiso calc R 1 . .
H H9B 0.0375 0.6948 1.3693 0.123 Uiso calc R 1 . .
C C10 0.2342(5) 0.6221(6) 1.5051(3) 0.1191(12) Uani d . 1 . .
H H10A 0.1453 0.6265 1.5826 0.179 Uiso calc R 1 . .
H H10B 0.3450 0.6663 1.5212 0.179 Uiso calc R 1 . .
H H10C 0.2687 0.4960 1.4906 0.179 Uiso calc R 1 . .
C C6 0.8106(3) 0.7039(4) 0.8285(3) 0.0872(8) Uani d . 1 . .
H H6A 0.8884 0.6318 0.8993 0.131 Uiso calc R 1 . .
H H6B 0.8631 0.8128 0.7869 0.131 Uiso calc R 1 . .
H H6C 0.8059 0.6301 0.7612 0.131 Uiso calc R 1 . .
O O3 0.2874(2) 0.7315(2) 1.26943(15) 0.0771(5) Uani d . 1 . .
O O2 0.0572(2) 0.8726(3) 1.13418(17) 0.0899(6) Uani d . 1 . .
O O1 0.3095(3) 1.0448(3) 0.62612(17) 0.1053(7) Uani d . 1 . .
N N1 0.3105(2) 0.8889(2) 0.90931(15) 0.0539(4) Uani d . 1 . .
H H1A 0.1993 0.9484 0.8903 0.065 Uiso calc R 1 . .

loop_
_atom_site_aniso_label
_atom_site_aniso_U_11
_atom_site_aniso_U_22
_atom_site_aniso_U_33
_atom_site_aniso_U_12
_atom_site_aniso_U_13
_atom_site_aniso_U_23
C4 0.0506(9) 0.0554(9) 0.0481(10) -0.0087(7) -0.0052(7) -0.0051(7)
C8 0.0550(11) 0.0682(11) 0.0493(10) -0.0082(8) -0.0053(8) 0.0004(8)
C3 0.0517(10) 0.0526(9) 0.0619(11) -0.0072(7) -0.0068(8) -0.0095(8)
C1 0.0601(11) 0.0638(11) 0.0518(11) -0.0101(8) 0.0033(8) -0.0155(8)
C2 0.0555(11) 0.0608(10) 0.0652(12) -0.0072(8) 0.0024(9) -0.0180(9)
C5 0.0779(15) 0.1027(17) 0.0473(12) -0.0053(13) 0.0084(11) -0.0156(11)
C7 0.0584(12) 0.0679(12) 0.0837(15) 0.0005(9) -0.0165(10) -0.0048(10)
C9 0.0778(16) 0.148(3) 0.0571(14) -0.0005(16) 0.0093(12) 0.0119(14)
C10 0.108(2) 0.161(3) 0.0668(17) -0.010(2) 0.0026(16) 0.0126(18)
C6 0.0651(14) 0.0912(16) 0.0983(19) -0.0010(12) 0.0157(13) -0.0233(14)
O3 0.0625(9) 0.1094(12) 0.0475(8) -0.0070(8) -0.0043(7) 0.0061(7)
O2 0.0552(9) 0.1288(15) 0.0616(10) 0.0092(9) 0.0013(7) 0.0126(9)
O1 0.0927(14) 0.1528(19) 0.0505(10) 0.0128(12) -0.0006(9) -0.0065(10)
N1 0.0507(8) 0.0637(9) 0.0445(8) -0.0055(7) -0.0028(6) -0.0083(6)

loop_
_atom_type_symbol
_atom_type_description
_atom_type_scat_dispersion_real
_atom_type_scat_dispersion_imag
_atom_type_scat_source
C C 0.0033 0.0016 'International Tables Vol C Tables 4.2.6.8 and 6.1.1.4'
H H 0.0000 0.0000 'International Tables Vol C Tables 4.2.6.8 and 6.1.1.4'
N N 0.0061 0.0033 'International Tables Vol C Tables 4.2.6.8 and 6.1.1.4'
O O 0.0106 0.0060 'International Tables Vol C Tables 4.2.6.8 and 6.1.1.4'

loop_
_geom_angle_atom_site_label_1
_geom_angle_atom_site_label_2
_geom_angle_atom_site_label_3
_geom_angle_site_symmetry_1
_geom_angle_site_symmetry_3
_geom_angle
_geom_angle_publ_flag
N1 C4 C3 . . 108.93(17) ?
N1 C4 C8 . . 117.47(17) ?
C3 C4 C8 . . 133.61(18) ?
O2 C8 O3 . . 123.29(19) ?
O2 C8 C4 . . 123.38(19) ?
O3 C8 C4 . . 113.32(17) ?
C4 C3 C2 . . 106.33(17) ?
C4 C3 C7 . . 127.64(19) ?
C2 C3 C7 . . 126.03(19) ?
N1 C1 C2 . . 108.25(17) ?
N1 C1 C5 . . 121.70(19) ?
C2 C1 C5 . . 130.0(2) ?
C1 C2 C3 . . 107.43(18) ?
C1 C2 C6 . . 126.8(2) ?
C3 C2 C6 . . 125.8(2) ?
O1 C5 C1 . . 125.0(2) ?
O1 C5 H5A . . 117.5 ?
C1 C5 H5A . . 117.5 ?
C3 C7 H7A . . 109.5 ?
C3 C7 H7B . . 109.5 ?
H7A C7 H7B . . 109.5 ?
C3 C7 H7C . . 109.5 ?
H7A C7 H7C . . 109.5 ?
H7B C7 H7C . . 109.5 ?
C10 C9 O3 . . 108.7(3) ?
C10 C9 H9A . . 109.9 ?
O3 C9 H9A . . 109.9 ?
C10 C9 H9B . . 109.9 ?
O3 C9 H9B . . 109.9 ?
H9A C9 H9B . . 108.3 ?
C9 C10 H10A . . 109.5 ?
C9 C10 H10B . . 109.5 ?
H10A C10 H10B . . 109.5 ?
C9 C10 H10C . . 109.5 ?
H10A C10 H10C . . 109.5 ?
H10B C10 H10C . . 109.5 ?
C2 C6 H6A . . 109.5 ?
C2 C6 H6B . . 109.5 ?
H6A C6 H6B . . 109.5 ?
C2 C6 H6C . . 109.5 ?
H6A C6 H6C . . 109.5 ?
H6B C6 H6C . . 109.5 ?
C8 O3 C9 . . 115.39(18) ?
C1 N1 C4 . . 109.06(16) ?
C1 N1 H1A . . 125.5 ?
C4 N1 H1A . . 125.5 ?

loop_
_geom_bond_atom_site_label_1
_geom_bond_atom_site_label_2
_geom_bond_site_symmetry_2
_geom_bond_distance
_geom_bond_publ_flag
C4 N1 . 1.364(2) ?
C4 C3 . 1.390(3) ?
C4 C8 . 1.461(3) ?
C8 O2 . 1.194(2) ?
C8 O3 . 1.330(2) ?
C3 C2 . 1.405(3) ?
C3 C7 . 1.500(3) ?
C1 N1 . 1.354(2) ?
C1 C2 . 1.396(3) ?
C1 C5 . 1.440(3) ?
C2 C6 . 1.498(3) ?
C5 O1 . 1.206(3) ?
C5 H5A . 0.9300 ?
C7 H7A . 0.9600 ?
C7 H7B . 0.9600 ?
C7 H7C . 0.9600 ?
C9 C10 . 1.443(4) ?
C9 O3 . 1.463(3) ?
C9 H9A . 0.9700 ?
C9 H9B . 0.9700 ?
C10 H10A . 0.9600 ?
C10 H10B . 0.9600 ?
C10 H10C . 0.9600 ?
C6 H6A . 0.9600 ?
C6 H6B . 0.9600 ?
C6 H6C . 0.9600 ?
N1 H1A . 0.8600 ?

loop_
_geom_hbond_atom_site_label_D
_geom_hbond_atom_site_label_H
_geom_hbond_atom_site_label_A
_geom_hbond_site_symmetry_A
_geom_hbond_distance_DH
_geom_hbond_distance_HA
_geom_hbond_distance_DA
_geom_hbond_angle_DHA
N1 H1A O2 2_577 0.86 2.07 2.919(2) 169.0
C5 H5A O1 2_676 0.93 2.54 3.347(3) 145.3

loop_
_geom_torsion_atom_site_label_1
_geom_torsion_atom_site_label_2
_geom_torsion_atom_site_label_3
_geom_torsion_atom_site_label_4
_geom_torsion_site_symmetry_1
_geom_torsion_site_symmetry_2
_geom_torsion_site_symmetry_3
_geom_torsion_site_symmetry_4
_geom_torsion
_geom_torsion_publ_flag
N1 C4 C8 O2 . . . . 6.4(3) ?
C3 C4 C8 O2 . . . . -173.7(2) ?
N1 C4 C8 O3 . . . . -174.52(16) ?
C3 C4 C8 O3 . . . . 5.4(3) ?
N1 C4 C3 C2 . . . . -0.1(2) ?
C8 C4 C3 C2 . . . . 179.9(2) ?
N1 C4 C3 C7 . . . . -179.99(18) ?
C8 C4 C3 C7 . . . . 0.1(3) ?
N1 C1 C2 C3 . . . . -0.7(2) ?
C5 C1 C2 C3 . . . . 178.0(2) ?
N1 C1 C2 C6 . . . . 179.8(2) ?
C5 C1 C2 C6 . . . . -1.5(4) ?
C4 C3 C2 C1 . . . . 0.5(2) ?
C7 C3 C2 C1 . . . . -179.66(18) ?
C4 C3 C2 C6 . . . . -179.9(2) ?
C7 C3 C2 C6 . . . . -0.1(3) ?
N1 C1 C5 O1 . . . . -0.2(4) ?
C2 C1 C5 O1 . . . . -178.7(2) ?
O2 C8 O3 C9 . . . . -2.1(4) ?
C4 C8 O3 C9 . . . . 178.8(2) ?
C10 C9 O3 C8 . . . . 169.4(3) ?
C2 C1 N1 C4 . . . . 0.6(2) ?
C5 C1 N1 C4 . . . . -178.23(18) ?
C3 C4 N1 C1 . . . . -0.3(2) ?
C8 C4 N1 C1 . . . . 179.68(15) ?

loop_
_cod_related_entry_id
_cod_related_entry_database
_cod_related_entry_code
1 ChemSpider 527503
